data_4342864
loop_
_publ_author_name
'Todisco, Stefano'
'Mastrorilli, Piero'
'Latronico, Mario'
'Gallo, Vito'
'Englert, Ulli'
'Re, Nazzareno'
'Creati, Francesco'
'Braunstein, Pierre'

_publ_section_title
;
 Sulfur-Assisted Phenyl Migration from Phosphorus to Platinum in PtW2 and
 PtMo2 Clusters Containing Thioether-Functionalized Short-Bite Ligands of
 the Bis(diphenylphosphanyl)amine-Type.
;
_journal_issue 10
_journal_name_full 'Inorganic chemistry'
_journal_page_first 4777
_journal_page_last 4798
_journal_paper_doi 10.1021/acs.inorgchem.5b00223
_journal_volume 54
_journal_year 2015
_chemical_formula_moiety 'C48 H41 Mo2 N O5 P2 Pt S'
_chemical_formula_sum 'C48 H41 Mo2 N O5 P2 Pt S'
_chemical_formula_weight 1192.79
_chemical_name_common 'compound 4'
_chemical_name_systematic
; 
 ? 
;
_space_group_crystal_system triclinic
_space_group_IT_number 2
_space_group_name_Hall '-P 1'
_space_group_name_H-M_alt 'P -1'
_symmetry_space_group_name_Hall '-P 1'
_symmetry_space_group_name_H-M 'P -1'
_atom_sites_solution_hydrogens geom
_atom_sites_solution_primary direct
_atom_sites_solution_secondary difmap
_audit_creation_method SHELXL-97
_cell_angle_alpha 87.646(2)
_cell_angle_beta 87.333(2)
_cell_angle_gamma 80.118(2)
_cell_formula_units_Z 2
_cell_length_a 8.9112(9)
_cell_length_b 12.4727(13)
_cell_length_c 20.138(2)
_cell_measurement_reflns_used 3136
_cell_measurement_temperature 193(2)
_cell_measurement_theta_max 27
_cell_measurement_theta_min 3
_cell_volume 2201.4(4)
_computing_cell_refinement SMART
_computing_data_collection 'SMART (Bruker, 2001)'
_computing_data_reduction 'SAINT (Bruker, 1999)'
_computing_molecular_graphics 'PLATON (Spek, 1990)'
_computing_structure_refinement 'SHELXL-97 (Sheldrick, 1997)'
_computing_structure_solution 'SHELXS-97 (Sheldrick, 1990)'
_diffrn_ambient_temperature 193(2)
_diffrn_measured_fraction_theta_full 0.991
_diffrn_measured_fraction_theta_max 0.991
_diffrn_measurement_device_type 'CCD area detector'
_diffrn_measurement_method 'omega scans'
_diffrn_radiation_monochromator graphite
_diffrn_radiation_source 'fine-focus sealed tube'
_diffrn_radiation_type MoK\a
_diffrn_radiation_wavelength 0.71073
_diffrn_reflns_av_R_equivalents 0.0575
_diffrn_reflns_av_sigmaI/netI 0.0690
_diffrn_reflns_limit_h_max 11
_diffrn_reflns_limit_h_min -11
_diffrn_reflns_limit_k_max 15
_diffrn_reflns_limit_k_min -15
_diffrn_reflns_limit_l_max 25
_diffrn_reflns_limit_l_min -25
_diffrn_reflns_number 27717
_diffrn_reflns_theta_full 27.04
_diffrn_reflns_theta_max 27.04
_diffrn_reflns_theta_min 2.32
_exptl_absorpt_coefficient_mu 3.899
_exptl_absorpt_correction_T_max 0.46
_exptl_absorpt_correction_T_min 0.36
_exptl_absorpt_correction_type multi-scan
_exptl_absorpt_process_details 'SADABS (1996)'
_exptl_crystal_colour yellow
_exptl_crystal_density_diffrn 1.799
_exptl_crystal_description rod
_exptl_crystal_F_000 1168
_exptl_crystal_size_max 0.30
_exptl_crystal_size_mid 0.20
_exptl_crystal_size_min 0.20
_refine_diff_density_max 1.243
_refine_diff_density_min -0.668
_refine_diff_density_rms 0.140
_refine_ls_extinction_method none
_refine_ls_goodness_of_fit_ref 1.005
_refine_ls_hydrogen_treatment constr
_refine_ls_matrix_type full
_refine_ls_number_parameters 541
_refine_ls_number_reflns 9563
_refine_ls_number_restraints 0
_refine_ls_restrained_S_all 1.005
_refine_ls_R_factor_all 0.0584
_refine_ls_R_factor_gt 0.0398
_refine_ls_shift/su_max 0.001
_refine_ls_shift/su_mean 0.000
_refine_ls_structure_factor_coef Fsqd
_refine_ls_weighting_details 'calc w=1/[\s^2^(Fo^2^)+(0.0180P)^2^+0.0000P] where P=(Fo^2^+2Fc^2^)/3'
_refine_ls_weighting_scheme calc
_refine_ls_wR_factor_gt 0.0602
_refine_ls_wR_factor_ref 0.0644
_reflns_number_gt 7478
_reflns_number_total 9563
_reflns_threshold_expression >2sigma(I)
_cod_data_source_file ic5b00223_si_002.cif
_cod_data_source_block 4
_cod_depositor_comments 'Adding full bibliography for 4342864--4342865.cif.'
_cod_database_code 4342864

loop_
_symmetry_equiv_pos_as_xyz
'x, y, z'
'-x, -y, -z'

loop_
_atom_site_label
_atom_site_type_symbol
_atom_site_fract_x
_atom_site_fract_y
_atom_site_fract_z
_atom_site_U_iso_or_equiv
_atom_site_adp_type
_atom_site_occupancy
_atom_site_symmetry_multiplicity
_atom_site_calc_flag
_atom_site_refinement_flags
Pt1 Pt 0.20959(2) 0.881020(16) 0.298828(10) 0.02335(6) Uani 1 1 d .
Mo1 Mo -0.01475(5) 1.21021(3) 0.22694(2) 0.02468(10) Uani 1 1 d .
Mo2 Mo 0.24472(5) 0.69236(3) 0.39084(2) 0.02881(11) Uani 1 1 d .
S1 S 0.46307(14) 0.82249(10) 0.25318(6) 0.0268(3) Uani 1 1 d .
P1 P 0.16937(14) 1.02782(10) 0.22503(6) 0.0229(3) Uani 1 1 d .
P2 P 0.25680(14) 1.22013(10) 0.23262(6) 0.0245(3) Uani 1 1 d .
O1 O -0.1860(4) 1.0617(3) 0.14654(19) 0.0462(10) Uani 1 1 d .
O2 O 0.0104(4) 1.3168(3) 0.08577(19) 0.0541(12) Uani 1 1 d .
O3 O 0.1319(4) 0.6619(3) 0.24947(19) 0.0456(10) Uani 1 1 d .
O4 O 0.3820(4) 0.8977(3) 0.42301(17) 0.0372(9) Uani 1 1 d .
O5 O 0.5723(5) 0.5816(3) 0.3496(2) 0.0719(15) Uani 1 1 d .
N1 N 0.3300(4) 1.0898(3) 0.21967(19) 0.0262(9) Uani 1 1 d .
C1 C 0.5344(5) 0.9295(4) 0.2040(2) 0.0296(12) Uani 1 1 d .
H1A H 0.6470 0.9127 0.1995 0.035 Uiso 1 1 calc R
H1B H 0.4935 0.9344 0.1589 0.035 Uiso 1 1 calc R
C2 C 0.4851(5) 1.0375(4) 0.2382(2) 0.0277(11) Uani 1 1 d .
H2A H 0.4868 1.0247 0.2870 0.033 Uiso 1 1 calc R
H2B H 0.5582 1.0869 0.2254 0.033 Uiso 1 1 calc R
C3 C 0.3489(5) 1.3053(4) 0.1739(2) 0.0256(11) Uani 1 1 d .
C4 C 0.2944(6) 1.4165(4) 0.1710(3) 0.0374(13) Uani 1 1 d .
H4 H 0.2089 1.4461 0.1984 0.045 Uiso 1 1 calc R
C5 C 0.3638(8) 1.4842(5) 0.1284(3) 0.0499(17) Uani 1 1 d .
H5 H 0.3250 1.5601 0.1264 0.060 Uiso 1 1 calc R
C6 C 0.4884(8) 1.4432(5) 0.0887(3) 0.0567(19) Uani 1 1 d .
H6 H 0.5381 1.4907 0.0609 0.068 Uiso 1 1 calc R
C7 C 0.5408(7) 1.3328(5) 0.0897(3) 0.0522(17) Uani 1 1 d .
H7 H 0.6246 1.3036 0.0613 0.063 Uiso 1 1 calc R
C8 C 0.4707(6) 1.2641(4) 0.1324(2) 0.0351(13) Uani 1 1 d .
H8 H 0.5072 1.1879 0.1329 0.042 Uiso 1 1 calc R
C9 C 0.3244(5) 1.2476(4) 0.3140(2) 0.0247(11) Uani 1 1 d .
C10 C 0.3071(6) 1.1701(4) 0.3646(2) 0.0312(12) Uani 1 1 d .
H10 H 0.2614 1.1091 0.3556 0.037 Uiso 1 1 calc R
C11 C 0.3562(6) 1.1816(4) 0.4279(3) 0.0350(13) Uani 1 1 d .
H11 H 0.3437 1.1289 0.4622 0.042 Uiso 1 1 calc R
C12 C 0.4226(6) 1.2690(4) 0.4404(3) 0.0380(13) Uani 1 1 d .
H12 H 0.4569 1.2771 0.4836 0.046 Uiso 1 1 calc R
C13 C 0.4400(6) 1.3454(4) 0.3908(3) 0.0371(13) Uani 1 1 d .
H13 H 0.4872 1.4056 0.4001 0.044 Uiso 1 1 calc R
C14 C 0.3903(5) 1.3362(4) 0.3278(3) 0.0298(12) Uani 1 1 d .
H14 H 0.4012 1.3903 0.2941 0.036 Uiso 1 1 calc R
C15 C -0.1195(6) 1.1136(4) 0.1758(3) 0.0328(13) Uani 1 1 d .
C16 C 0.0075(6) 1.2740(5) 0.1377(3) 0.0376(13) Uani 1 1 d .
C17 C -0.0717(6) 1.2448(4) 0.3393(3) 0.0375(14) Uani 1 1 d .
H17 H -0.0098 1.2085 0.3733 0.045 Uiso 1 1 calc R
C18 C -0.1961(6) 1.2082(5) 0.3122(3) 0.0367(13) Uani 1 1 d .
H18 H -0.2324 1.1425 0.3243 0.044 Uiso 1 1 calc R
C19 C -0.2571(6) 1.2866(5) 0.2637(3) 0.0417(15) Uani 1 1 d .
H19 H -0.3418 1.2828 0.2375 0.050 Uiso 1 1 calc R
C20 C -0.1717(6) 1.3705(5) 0.2610(3) 0.0464(16) Uani 1 1 d .
H20 H -0.1888 1.4341 0.2329 0.056 Uiso 1 1 calc R
C21 C -0.0554(6) 1.3448(4) 0.3071(3) 0.0430(15) Uani 1 1 d .
H21 H 0.0203 1.3874 0.3151 0.052 Uiso 1 1 calc R
C22 C 0.1729(5) 0.9702(4) 0.1414(2) 0.0259(11) Uani 1 1 d .
C23 C 0.2314(6) 1.0202(4) 0.0860(3) 0.0367(13) Uani 1 1 d .
H23 H 0.2745 1.0839 0.0908 0.044 Uiso 1 1 calc R
C24 C 0.2279(7) 0.9785(5) 0.0233(3) 0.0522(17) Uani 1 1 d .
H24 H 0.2697 1.0124 -0.0146 0.063 Uiso 1 1 calc R
C25 C 0.1633(7) 0.8876(5) 0.0171(3) 0.0533(17) Uani 1 1 d .
H25 H 0.1607 0.8582 -0.0256 0.064 Uiso 1 1 calc R
C26 C 0.1034(7) 0.8392(5) 0.0705(3) 0.0493(16) Uani 1 1 d .
H26 H 0.0565 0.7775 0.0650 0.059 Uiso 1 1 calc R
C27 C 0.1094(6) 0.8787(4) 0.1337(3) 0.0393(14) Uani 1 1 d .
H27 H 0.0699 0.8426 0.1714 0.047 Uiso 1 1 calc R
C28 C 0.4557(6) 0.7240(4) 0.1902(3) 0.0330(13) Uani 1 1 d .
H28A H 0.4296 0.6568 0.2123 0.040 Uiso 1 1 calc R
H28B H 0.3728 0.7536 0.1601 0.040 Uiso 1 1 calc R
C29 C 0.6018(6) 0.6948(4) 0.1492(3) 0.0304(12) Uani 1 1 d .
C30 C 0.6030(6) 0.7104(4) 0.0814(3) 0.0414(14) Uani 1 1 d .
H30 H 0.5131 0.7453 0.0606 0.050 Uiso 1 1 calc R
C31 C 0.7334(7) 0.6759(5) 0.0431(3) 0.0488(16) Uani 1 1 d .
H31 H 0.7323 0.6884 -0.0037 0.059 Uiso 1 1 calc R
C32 C 0.8627(7) 0.6248(5) 0.0710(3) 0.0512(17) Uani 1 1 d .
H32 H 0.9502 0.5980 0.0439 0.061 Uiso 1 1 calc R
C33 C 0.8657(7) 0.6121(5) 0.1396(3) 0.0517(17) Uani 1 1 d .
H33 H 0.9571 0.5792 0.1599 0.062 Uiso 1 1 calc R
C34 C 0.7354(6) 0.6473(4) 0.1788(3) 0.0436(15) Uani 1 1 d .
H34 H 0.7380 0.6389 0.2258 0.052 Uiso 1 1 calc R
C35 C 0.1830(6) 0.6841(4) 0.2991(3) 0.0351(13) Uani 1 1 d .
C36 C 0.3295(5) 0.8262(4) 0.4028(2) 0.0287(12) Uani 1 1 d .
C37 C 0.4509(7) 0.6249(4) 0.3639(3) 0.0411(14) Uani 1 1 d .
C38 C 0.2313(6) 0.5726(4) 0.4830(3) 0.0386(14) Uani 1 1 d .
H38 H 0.3208 0.5253 0.4964 0.046 Uiso 1 1 calc R
C39 C 0.1290(7) 0.5498(5) 0.4380(3) 0.0473(16) Uani 1 1 d .
H39 H 0.1359 0.4836 0.4154 0.057 Uiso 1 1 calc R
C40 C 0.0127(6) 0.6418(5) 0.4314(3) 0.0440(15) Uani 1 1 d .
H40 H -0.0715 0.6486 0.4033 0.053 Uiso 1 1 calc R
C41 C 0.0435(7) 0.7206(5) 0.4733(3) 0.0457(16) Uani 1 1 d .
H41 H -0.0163 0.7905 0.4794 0.055 Uiso 1 1 calc R
C42 C 0.1788(7) 0.6781(5) 0.5050(3) 0.0418(14) Uani 1 1 d .
H42 H 0.2269 0.7146 0.5363 0.050 Uiso 1 1 calc R
C43 C 0.0040(5) 0.9241(4) 0.3457(2) 0.0264(11) Uani 1 1 d .
C44 C -0.1249(6) 0.8840(4) 0.3277(3) 0.0345(13) Uani 1 1 d .
H44 H -0.1192 0.8398 0.2901 0.041 Uiso 1 1 calc R
C45 C -0.2618(6) 0.9084(4) 0.3647(3) 0.0375(14) Uani 1 1 d .
H45 H -0.3470 0.8781 0.3525 0.045 Uiso 1 1 calc R
C46 C -0.2771(6) 0.9745(4) 0.4175(3) 0.0366(14) Uani 1 1 d .
H46 H -0.3723 0.9920 0.4412 0.044 Uiso 1 1 calc R
C47 C -0.1507(6) 1.0157(4) 0.4362(2) 0.0327(13) Uani 1 1 d .
H47 H -0.1585 1.0615 0.4732 0.039 Uiso 1 1 calc R
C48 C -0.0130(6) 0.9897(4) 0.4007(2) 0.0297(12) Uani 1 1 d .
H48 H 0.0728 1.0176 0.4144 0.036 Uiso 1 1 calc R

loop_
_atom_site_aniso_label
_atom_site_aniso_U_11
_atom_site_aniso_U_22
_atom_site_aniso_U_33
_atom_site_aniso_U_23
_atom_site_aniso_U_13
_atom_site_aniso_U_12
Pt1 0.02477(10) 0.02252(10) 0.02255(11) -0.00032(8) 0.00282(8) -0.00459(8)
Mo1 0.0226(2) 0.0260(2) 0.0241(2) 0.00048(19) 0.00242(19) -0.00179(19)
Mo2 0.0318(3) 0.0247(2) 0.0287(3) 0.0027(2) 0.0060(2) -0.0041(2)
S1 0.0287(7) 0.0222(7) 0.0286(7) -0.0020(5) 0.0049(6) -0.0033(5)
P1 0.0229(6) 0.0226(7) 0.0238(7) -0.0008(5) 0.0010(5) -0.0061(5)
P2 0.0262(7) 0.0196(7) 0.0272(7) -0.0016(6) 0.0020(6) -0.0032(5)
O1 0.035(2) 0.062(3) 0.045(3) -0.013(2) -0.0007(19) -0.015(2)
O2 0.055(3) 0.067(3) 0.037(2) 0.020(2) 0.005(2) -0.008(2)
O3 0.060(3) 0.042(2) 0.040(2) -0.011(2) 0.002(2) -0.021(2)
O4 0.039(2) 0.041(2) 0.034(2) -0.0014(18) -0.0038(18) -0.0126(18)
O5 0.052(3) 0.050(3) 0.100(4) 0.023(3) 0.033(3) 0.015(2)
N1 0.031(2) 0.021(2) 0.025(2) -0.0000(18) 0.0033(19) -0.0045(18)
C1 0.031(3) 0.024(3) 0.033(3) 0.001(2) 0.007(2) -0.004(2)
C2 0.028(3) 0.022(3) 0.033(3) -0.001(2) -0.000(2) -0.007(2)
C3 0.033(3) 0.025(3) 0.020(3) 0.003(2) -0.003(2) -0.011(2)
C4 0.052(4) 0.035(3) 0.027(3) 0.003(2) -0.005(3) -0.013(3)
C5 0.083(5) 0.034(3) 0.039(4) 0.002(3) -0.009(4) -0.029(3)
C6 0.086(5) 0.064(5) 0.031(4) 0.013(3) -0.000(4) -0.050(4)
C7 0.058(4) 0.070(5) 0.034(4) 0.001(3) 0.006(3) -0.028(4)
C8 0.038(3) 0.042(3) 0.026(3) 0.001(3) -0.006(3) -0.010(3)
C9 0.022(2) 0.024(3) 0.026(3) -0.005(2) 0.002(2) 0.003(2)
C10 0.035(3) 0.028(3) 0.031(3) 0.001(2) -0.001(2) -0.007(2)
C11 0.038(3) 0.035(3) 0.030(3) 0.006(3) -0.002(3) -0.002(3)
C12 0.042(3) 0.041(3) 0.028(3) -0.002(3) -0.010(3) 0.001(3)
C13 0.039(3) 0.030(3) 0.045(4) -0.013(3) -0.003(3) -0.007(3)
C14 0.031(3) 0.024(3) 0.034(3) 0.000(2) 0.001(2) -0.001(2)
C15 0.024(3) 0.042(3) 0.030(3) 0.002(3) 0.003(2) -0.000(2)
C16 0.030(3) 0.048(4) 0.035(3) 0.002(3) -0.001(3) -0.008(3)
C17 0.035(3) 0.048(4) 0.026(3) -0.013(3) 0.006(3) 0.005(3)
C18 0.030(3) 0.046(3) 0.031(3) -0.001(3) 0.009(2) 0.001(3)
C19 0.025(3) 0.054(4) 0.041(4) -0.006(3) 0.003(3) 0.011(3)
C20 0.045(4) 0.033(3) 0.052(4) -0.001(3) 0.012(3) 0.014(3)
C21 0.045(3) 0.034(3) 0.049(4) -0.019(3) 0.011(3) -0.004(3)
C22 0.027(3) 0.026(3) 0.025(3) -0.002(2) -0.001(2) -0.003(2)
C23 0.044(3) 0.038(3) 0.029(3) -0.007(3) 0.000(3) -0.010(3)
C24 0.063(4) 0.064(4) 0.029(3) 0.002(3) 0.006(3) -0.009(4)
C25 0.075(5) 0.056(4) 0.027(3) -0.013(3) -0.006(3) -0.003(4)
C26 0.067(4) 0.044(4) 0.040(4) -0.009(3) -0.015(3) -0.015(3)
C27 0.047(3) 0.042(3) 0.031(3) 0.002(3) -0.006(3) -0.014(3)
C28 0.036(3) 0.029(3) 0.036(3) -0.010(2) 0.008(3) -0.010(2)
C29 0.038(3) 0.020(3) 0.033(3) -0.007(2) 0.010(3) -0.009(2)
C30 0.039(3) 0.046(4) 0.039(4) -0.011(3) 0.003(3) -0.008(3)
C31 0.052(4) 0.064(4) 0.033(3) -0.005(3) 0.008(3) -0.020(3)
C32 0.048(4) 0.053(4) 0.053(4) -0.016(3) 0.019(3) -0.012(3)
C33 0.040(4) 0.044(4) 0.066(5) 0.002(3) 0.002(3) 0.005(3)
C34 0.049(4) 0.036(3) 0.043(4) 0.005(3) 0.005(3) -0.001(3)
C35 0.039(3) 0.025(3) 0.041(3) 0.001(3) 0.013(3) -0.008(2)
C36 0.024(3) 0.031(3) 0.027(3) 0.008(2) 0.004(2) 0.002(2)
C37 0.051(4) 0.030(3) 0.041(4) 0.007(3) 0.012(3) -0.007(3)
C38 0.046(3) 0.032(3) 0.035(3) 0.009(3) 0.007(3) -0.002(3)
C39 0.065(4) 0.039(4) 0.040(4) 0.003(3) 0.017(3) -0.021(3)
C40 0.028(3) 0.062(4) 0.043(4) 0.022(3) 0.004(3) -0.017(3)
C41 0.048(4) 0.043(4) 0.041(4) 0.001(3) 0.025(3) -0.000(3)
C42 0.054(4) 0.047(4) 0.024(3) -0.001(3) 0.008(3) -0.012(3)
C43 0.022(3) 0.029(3) 0.026(3) 0.005(2) -0.002(2) -0.002(2)
C44 0.035(3) 0.041(3) 0.027(3) 0.000(2) -0.001(2) -0.004(3)
C45 0.023(3) 0.051(4) 0.040(3) 0.009(3) -0.002(3) -0.011(3)
C46 0.027(3) 0.044(3) 0.032(3) 0.014(3) 0.010(2) 0.006(3)
C47 0.036(3) 0.039(3) 0.019(3) 0.002(2) 0.005(2) 0.003(3)
C48 0.028(3) 0.035(3) 0.026(3) 0.006(2) 0.002(2) -0.006(2)

loop_
_atom_type_symbol
_atom_type_description
_atom_type_scat_dispersion_real
_atom_type_scat_dispersion_imag
_atom_type_scat_source
C C 0.0033 0.0016 'International Tables Vol C Tables 4.2.6.8 and 6.1.1.4'
H H 0.0000 0.0000 'International Tables Vol C Tables 4.2.6.8 and 6.1.1.4'
Mo Mo -1.6832 0.6857 'International Tables Vol C Tables 4.2.6.8 and 6.1.1.4'
N N 0.0061 0.0033 'International Tables Vol C Tables 4.2.6.8 and 6.1.1.4'
O O 0.0106 0.0060 'International Tables Vol C Tables 4.2.6.8 and 6.1.1.4'
P P 0.1023 0.0942 'International Tables Vol C Tables 4.2.6.8 and 6.1.1.4'
Pt Pt -1.7033 8.3905 'International Tables Vol C Tables 4.2.6.8 and 6.1.1.4'
S S 0.1246 0.1234 'International Tables Vol C Tables 4.2.6.8 and 6.1.1.4'

loop_
_geom_angle_atom_site_label_1
_geom_angle_atom_site_label_2
_geom_angle_atom_site_label_3
_geom_angle
C43 Pt1 P1 92.73(13)
C43 Pt1 S1 174.49(14)
P1 Pt1 S1 91.98(4)
C43 Pt1 C36 91.75(17)
P1 Pt1 C36 140.37(13)
S1 Pt1 C36 82.80(11)
C43 Pt1 C35 92.68(18)
P1 Pt1 C35 136.41(14)
S1 Pt1 C35 85.86(12)
C36 Pt1 C35 82.59(18)
C43 Pt1 Mo2 85.28(13)
P1 Pt1 Mo2 176.96(3)
S1 Pt1 Mo2 90.12(3)
C36 Pt1 Mo2 42.17(12)
C35 Pt1 Mo2 41.59(13)
C16 Mo1 C15 80.2(2)
C16 Mo1 C18 139.9(2)
C15 Mo1 C18 89.6(2)
C16 Mo1 C19 104.4(2)
C15 Mo1 C19 85.1(2)
C18 Mo1 C19 35.63(17)
C16 Mo1 C17 145.8(2)
C15 Mo1 C17 123.2(2)
C18 Mo1 C17 35.35(17)
C19 Mo1 C17 58.74(19)
C16 Mo1 C20 90.5(2)
C15 Mo1 C20 114.3(2)
C18 Mo1 C20 58.6(2)
C19 Mo1 C20 34.88(18)
C17 Mo1 C20 58.2(2)
C16 Mo1 C21 111.2(2)
C15 Mo1 C21 143.2(2)
C18 Mo1 C21 58.64(19)
C19 Mo1 C21 58.4(2)
C17 Mo1 C21 34.97(18)
C20 Mo1 C21 35.01(19)
C16 Mo1 P2 84.01(15)
C15 Mo1 P2 130.62(14)
C18 Mo1 P2 129.18(14)
C19 Mo1 P2 144.28(15)
C17 Mo1 P2 94.83(14)
C20 Mo1 P2 112.25(16)
C21 Mo1 P2 86.01(14)
C16 Mo1 P1 104.34(16)
C15 Mo1 P1 75.32(15)
C18 Mo1 P1 110.41(14)
C19 Mo1 P1 141.54(15)
C17 Mo1 P1 105.67(14)
C20 Mo1 P1 163.75(15)
C21 Mo1 P1 130.19(15)
P2 Mo1 P1 63.91(4)
C37 Mo2 C35 89.3(2)
C37 Mo2 C36 86.6(2)
C35 Mo2 C36 111.2(2)
C37 Mo2 C38 93.7(2)
C35 Mo2 C38 130.6(2)
C36 Mo2 C38 118.2(2)
C37 Mo2 C39 105.3(2)
C35 Mo2 C39 97.7(2)
C36 Mo2 C39 149.0(2)
C38 Mo2 C39 34.32(18)
C37 Mo2 C42 116.0(2)
C35 Mo2 C42 147.2(2)
C36 Mo2 C42 91.9(2)
C38 Mo2 C42 34.71(17)
C39 Mo2 C42 57.1(2)
C37 Mo2 C40 139.6(2)
C35 Mo2 C40 90.1(2)
C36 Mo2 C40 130.6(2)
C38 Mo2 C40 57.67(19)
C39 Mo2 C40 34.92(18)
C42 Mo2 C40 57.1(2)
C37 Mo2 C41 149.8(2)
C35 Mo2 C41 116.0(2)
C36 Mo2 C41 98.3(2)
C38 Mo2 C41 57.66(19)
C39 Mo2 C41 57.3(2)
C42 Mo2 C41 34.48(18)
C40 Mo2 C41 34.16(18)
C37 Mo2 Pt1 99.13(15)
C35 Mo2 Pt1 57.96(14)
C36 Mo2 Pt1 55.17(14)
C38 Mo2 Pt1 164.94(13)
C39 Mo2 Pt1 145.31(16)
C42 Mo2 Pt1 130.63(14)
C40 Mo2 Pt1 114.48(14)
C41 Mo2 Pt1 108.21(14)
C28 S1 C1 101.0(2)
C28 S1 Pt1 108.75(16)
C1 S1 Pt1 112.35(16)
N1 P1 C22 101.9(2)
N1 P1 Pt1 109.19(14)
C22 P1 Pt1 105.96(16)
N1 P1 Mo1 93.22(13)
C22 P1 Mo1 109.21(15)
Pt1 P1 Mo1 132.88(5)
N1 P1 P2 37.84(13)
C22 P1 P2 117.43(16)
Pt1 P1 P2 128.32(6)
Mo1 P1 P2 55.95(4)
N1 P2 C3 108.6(2)
N1 P2 C9 104.9(2)
C3 P2 C9 104.5(2)
N1 P2 Mo1 99.17(14)
C3 P2 Mo1 121.20(16)
C9 P2 Mo1 116.93(15)
N1 P2 P1 39.65(14)
C3 P2 P1 133.70(16)
C9 P2 P1 114.97(16)
Mo1 P2 P1 60.14(4)
C2 N1 P2 124.0(3)
C2 N1 P1 125.4(3)
P2 N1 P1 102.5(2)
C2 C1 S1 109.1(3)
C2 C1 H1A 109.9
S1 C1 H1A 109.9
C2 C1 H1B 109.9
S1 C1 H1B 109.9
H1A C1 H1B 108.3
N1 C2 C1 111.4(4)
N1 C2 H2A 109.4
C1 C2 H2A 109.4
N1 C2 H2B 109.4
C1 C2 H2B 109.4
H2A C2 H2B 108.0
C8 C3 C4 118.7(5)
C8 C3 P2 122.7(4)
C4 C3 P2 118.5(4)
C5 C4 C3 120.2(5)
C5 C4 H4 119.9
C3 C4 H4 119.9
C6 C5 C4 120.7(6)
C6 C5 H5 119.6
C4 C5 H5 119.6
C5 C6 C7 119.6(5)
C5 C6 H6 120.2
C7 C6 H6 120.2
C6 C7 C8 119.9(6)
C6 C7 H7 120.1
C8 C7 H7 120.1
C3 C8 C7 120.8(5)
C3 C8 H8 119.6
C7 C8 H8 119.6
C14 C9 C10 119.2(5)
C14 C9 P2 125.3(4)
C10 C9 P2 115.5(4)
C11 C10 C9 120.5(5)
C11 C10 H10 119.7
C9 C10 H10 119.7
C12 C11 C10 119.5(5)
C12 C11 H11 120.2
C10 C11 H11 120.2
C11 C12 C13 120.2(5)
C11 C12 H12 119.9
C13 C12 H12 119.9
C12 C13 C14 121.1(5)
C12 C13 H13 119.4
C14 C13 H13 119.4
C13 C14 C9 119.4(5)
C13 C14 H14 120.3
C9 C14 H14 120.3
O1 C15 Mo1 176.7(4)
O2 C16 Mo1 174.9(5)
C21 C17 C18 107.9(5)
C21 C17 Mo1 73.0(3)
C18 C17 Mo1 71.0(3)
C21 C17 H17 126.0
C18 C17 H17 126.0
Mo1 C17 H17 121.7
C17 C18 C19 107.7(5)
C17 C18 Mo1 73.6(3)
C19 C18 Mo1 72.3(3)
C17 C18 H18 126.1
C19 C18 H18 126.1
Mo1 C18 H18 119.8
C20 C19 C18 108.3(5)
C20 C19 Mo1 73.9(3)
C18 C19 Mo1 72.1(3)
C20 C19 H19 125.9
C18 C19 H19 125.9
Mo1 C19 H19 119.9
C19 C20 C21 108.3(5)
C19 C20 Mo1 71.2(3)
C21 C20 Mo1 72.8(3)
C19 C20 H20 125.9
C21 C20 H20 125.9
Mo1 C20 H20 121.9
C17 C21 C20 107.8(5)
C17 C21 Mo1 72.1(3)
C20 C21 Mo1 72.2(3)
C17 C21 H21 126.1
C20 C21 H21 126.1
Mo1 C21 H21 121.3
C27 C22 C23 119.0(5)
C27 C22 P1 119.5(4)
C23 C22 P1 121.4(4)
C22 C23 C24 120.8(5)
C22 C23 H23 119.6
C24 C23 H23 119.6
C25 C24 C23 118.9(6)
C25 C24 H24 120.5
C23 C24 H24 120.5
C26 C25 C24 120.9(6)
C26 C25 H25 119.6
C24 C25 H25 119.6
C25 C26 C27 120.7(6)
C25 C26 H26 119.6
C27 C26 H26 119.6
C22 C27 C26 119.6(5)
C22 C27 H27 120.2
C26 C27 H27 120.2
C29 C28 S1 114.3(3)
C29 C28 H28A 108.7
S1 C28 H28A 108.7
C29 C28 H28B 108.7
S1 C28 H28B 108.7
H28A C28 H28B 107.6
C30 C29 C34 118.8(5)
C30 C29 C28 120.3(5)
C34 C29 C28 120.8(5)
C29 C30 C31 120.6(6)
C29 C30 H30 119.7
C31 C30 H30 119.7
C32 C31 C30 121.3(6)
C32 C31 H31 119.4
C30 C31 H31 119.4
C31 C32 C33 119.0(6)
C31 C32 H32 120.5
C33 C32 H32 120.5
C32 C33 C34 120.2(6)
C32 C33 H33 119.9
C34 C33 H33 119.9
C29 C34 C33 120.0(5)
C29 C34 H34 120.0
C33 C34 H34 120.0
O3 C35 Mo2 166.2(4)
O3 C35 Pt1 111.8(4)
Mo2 C35 Pt1 80.45(19)
O4 C36 Mo2 166.3(4)
O4 C36 Pt1 110.3(3)
Mo2 C36 Pt1 82.67(19)
O5 C37 Mo2 177.3(5)
C39 C38 C42 107.6(5)
C39 C38 Mo2 73.0(3)
C42 C38 Mo2 73.0(3)
C39 C38 H38 126.2
C42 C38 H38 126.2
Mo2 C38 H38 119.6
C38 C39 C40 108.4(5)
C38 C39 Mo2 72.6(3)
C40 C39 Mo2 73.1(3)
C38 C39 H39 125.8
C40 C39 H39 125.8
Mo2 C39 H39 120.3
C41 C40 C39 107.8(5)
C41 C40 Mo2 73.5(3)
C39 C40 Mo2 72.0(3)
C41 C40 H40 126.1
C39 C40 H40 126.1
Mo2 C40 H40 120.2
C40 C41 C42 107.6(5)
C40 C41 Mo2 72.4(3)
C42 C41 Mo2 71.8(3)
C40 C41 H41 126.2
C42 C41 H41 126.2
Mo2 C41 H41 121.3
C38 C42 C41 108.6(5)
C38 C42 Mo2 72.3(3)
C41 C42 Mo2 73.7(3)
C38 C42 H42 125.7
C41 C42 H42 125.7
Mo2 C42 H42 120.1
C48 C43 C44 116.7(4)
C48 C43 Pt1 121.0(4)
C44 C43 Pt1 122.1(4)
C45 C44 C43 120.5(5)
C45 C44 H44 119.8
C43 C44 H44 119.8
C46 C45 C44 121.9(5)
C46 C45 H45 119.0
C44 C45 H45 119.0
C45 C46 C47 118.7(5)
C45 C46 H46 120.7
C47 C46 H46 120.7
C48 C47 C46 119.7(5)
C48 C47 H47 120.1
C46 C47 H47 120.1
C47 C48 C43 122.4(5)
C47 C48 H48 118.8
C43 C48 H48 118.8

loop_
_geom_bond_atom_site_label_1
_geom_bond_atom_site_label_2
_geom_bond_distance
Pt1 C43 2.019(5)
Pt1 P1 2.3001(13)
Pt1 S1 2.4033(12)
Pt1 C36 2.414(5)
Pt1 C35 2.508(5)
Pt1 Mo2 2.9174(5)
Mo1 C16 1.952(6)
Mo1 C15 1.991(6)
Mo1 C18 2.304(5)
Mo1 C19 2.307(5)
Mo1 C17 2.337(5)
Mo1 C20 2.342(5)
Mo1 C21 2.349(5)
Mo1 P2 2.4523(13)
Mo1 P1 2.5669(13)
Mo2 C37 1.947(6)
Mo2 C35 1.964(6)
Mo2 C36 1.975(5)
Mo2 C38 2.345(5)
Mo2 C39 2.351(5)
Mo2 C42 2.354(5)
Mo2 C40 2.364(5)
Mo2 C41 2.378(5)
S1 C28 1.812(5)
S1 C1 1.814(5)
P1 N1 1.737(4)
P1 C22 1.854(5)
P1 P2 2.6583(17)
P2 N1 1.670(4)
P2 C3 1.819(5)
P2 C9 1.837(5)
O1 C15 1.146(6)
O2 C16 1.155(6)
O3 C35 1.179(6)
O4 C36 1.171(6)
O5 C37 1.152(6)
N1 C2 1.481(6)
C1 C2 1.525(6)
C1 H1A 0.9900
C1 H1B 0.9900
C2 H2A 0.9900
C2 H2B 0.9900
C3 C8 1.378(7)
C3 C4 1.389(6)
C4 C5 1.379(7)
C4 H4 0.9500
C5 C6 1.374(8)
C5 H5 0.9500
C6 C7 1.375(8)
C6 H6 0.9500
C7 C8 1.391(7)
C7 H7 0.9500
C8 H8 0.9500
C9 C14 1.380(6)
C9 C10 1.397(6)
C10 C11 1.386(7)
C10 H10 0.9500
C11 C12 1.365(7)
C11 H11 0.9500
C12 C13 1.374(7)
C12 H12 0.9500
C13 C14 1.380(7)
C13 H13 0.9500
C14 H14 0.9500
C17 C21 1.408(7)
C17 C18 1.410(7)
C17 H17 0.9500
C18 C19 1.411(7)
C18 H18 0.9500
C19 C20 1.394(7)
C19 H19 0.9500
C20 C21 1.411(8)
C20 H20 0.9500
C21 H21 0.9500
C22 C27 1.376(7)
C22 C23 1.382(7)
C23 C24 1.388(7)
C23 H23 0.9500
C24 C25 1.370(8)
C24 H24 0.9500
C25 C26 1.346(8)
C25 H25 0.9500
C26 C27 1.390(7)
C26 H26 0.9500
C27 H27 0.9500
C28 C29 1.507(6)
C28 H28A 0.9900
C28 H28B 0.9900
C29 C30 1.372(7)
C29 C34 1.384(7)
C30 C31 1.379(7)
C30 H30 0.9500
C31 C32 1.352(8)
C31 H31 0.9500
C32 C33 1.385(8)
C32 H32 0.9500
C33 C34 1.390(7)
C33 H33 0.9500
C34 H34 0.9500
C38 C39 1.386(7)
C38 C42 1.402(7)
C38 H38 0.9500
C39 C40 1.415(7)
C39 H39 0.9500
C40 C41 1.393(8)
C40 H40 0.9500
C41 C42 1.403(7)
C41 H41 0.9500
C42 H42 0.9500
C43 C48 1.391(6)
C43 C44 1.397(6)
C44 C45 1.393(7)
C44 H44 0.9500
C45 C46 1.361(7)
C45 H45 0.9500
C46 C47 1.389(7)
C46 H46 0.9500
C47 C48 1.387(6)
C47 H47 0.9500
C48 H48 0.9500

loop_
_geom_torsion_atom_site_label_1
_geom_torsion_atom_site_label_2
_geom_torsion_atom_site_label_3
_geom_torsion_atom_site_label_4
_geom_torsion
C43 Pt1 Mo2 C37 -177.2(2)
P1 Pt1 Mo2 C37 133.4(7)
S1 Pt1 Mo2 C37 -0.27(18)
C36 Pt1 Mo2 C37 -79.4(2)
C35 Pt1 Mo2 C37 83.4(2)
C43 Pt1 Mo2 C35 99.4(2)
P1 Pt1 Mo2 C35 50.1(7)
S1 Pt1 Mo2 C35 -83.62(18)
C36 Pt1 Mo2 C35 -162.7(2)
C43 Pt1 Mo2 C36 -97.9(2)
P1 Pt1 Mo2 C36 -147.2(7)
S1 Pt1 Mo2 C36 79.10(17)
C35 Pt1 Mo2 C36 162.7(2)
C43 Pt1 Mo2 C38 -29.4(6)
P1 Pt1 Mo2 C38 -78.8(9)
S1 Pt1 Mo2 C38 147.5(6)
C36 Pt1 Mo2 C38 68.4(6)
C35 Pt1 Mo2 C38 -128.9(6)
C43 Pt1 Mo2 C39 48.1(3)
P1 Pt1 Mo2 C39 -1.2(7)
S1 Pt1 Mo2 C39 -134.9(3)
C36 Pt1 Mo2 C39 146.0(3)
C35 Pt1 Mo2 C39 -51.3(3)
C43 Pt1 Mo2 C42 -40.9(2)
P1 Pt1 Mo2 C42 -90.2(7)
S1 Pt1 Mo2 C42 136.07(19)
C36 Pt1 Mo2 C42 57.0(3)
C35 Pt1 Mo2 C42 -140.3(3)
C43 Pt1 Mo2 C40 25.8(2)
P1 Pt1 Mo2 C40 -23.5(7)
S1 Pt1 Mo2 C40 -157.21(17)
C36 Pt1 Mo2 C40 123.7(2)
C35 Pt1 Mo2 C40 -73.6(2)
C43 Pt1 Mo2 C41 -10.3(2)
P1 Pt1 Mo2 C41 -59.7(7)
S1 Pt1 Mo2 C41 166.63(17)
C36 Pt1 Mo2 C41 87.5(2)
C35 Pt1 Mo2 C41 -109.7(2)
C43 Pt1 S1 C28 117.8(15)
P1 Pt1 S1 C28 -93.41(19)
C36 Pt1 S1 C28 126.0(2)
C35 Pt1 S1 C28 43.0(2)
Mo2 Pt1 S1 C28 84.39(18)
C43 Pt1 S1 C1 -131.2(15)
P1 Pt1 S1 C1 17.55(19)
C36 Pt1 S1 C1 -123.0(2)
C35 Pt1 S1 C1 153.9(2)
Mo2 Pt1 S1 C1 -164.65(18)
C43 Pt1 P1 N1 133.2(2)
S1 Pt1 P1 N1 -43.94(14)
C36 Pt1 P1 N1 37.1(2)
C35 Pt1 P1 N1 -130.0(2)
Mo2 Pt1 P1 N1 -178(14)
C43 Pt1 P1 C22 -117.7(2)
S1 Pt1 P1 C22 65.12(16)
C36 Pt1 P1 C22 146.2(2)
C35 Pt1 P1 C22 -21.0(2)
Mo2 Pt1 P1 C22 -68.5(7)
C43 Pt1 P1 Mo1 19.35(16)
S1 Pt1 P1 Mo1 -157.79(7)
C36 Pt1 P1 Mo1 -76.70(19)
C35 Pt1 P1 Mo1 116.13(18)
Mo2 Pt1 P1 Mo1 68.6(7)
C43 Pt1 P1 P2 95.46(16)
S1 Pt1 P1 P2 -81.68(7)
C36 Pt1 P1 P2 -0.6(2)
C35 Pt1 P1 P2 -167.76(17)
Mo2 Pt1 P1 P2 144.7(6)
C16 Mo1 P1 N1 68.9(2)
C15 Mo1 P1 N1 144.5(2)
C18 Mo1 P1 N1 -131.5(2)
C19 Mo1 P1 N1 -153.7(3)
C17 Mo1 P1 N1 -94.62(19)
C20 Mo1 P1 N1 -86.9(6)
C21 Mo1 P1 N1 -65.9(2)
P2 Mo1 P1 N1 -6.91(13)
C16 Mo1 P1 C22 -34.9(2)
C15 Mo1 P1 C22 40.7(2)
C18 Mo1 P1 C22 124.7(2)
C19 Mo1 P1 C22 102.5(3)
C17 Mo1 P1 C22 161.6(2)
C20 Mo1 P1 C22 169.3(6)
C21 Mo1 P1 C22 -169.7(2)
P2 Mo1 P1 C22 -110.69(17)
C16 Mo1 P1 Pt1 -171.00(17)
C15 Mo1 P1 Pt1 -95.45(16)
C18 Mo1 P1 Pt1 -11.44(17)
C19 Mo1 P1 Pt1 -33.6(3)
C17 Mo1 P1 Pt1 25.48(16)
C20 Mo1 P1 Pt1 33.2(6)
C21 Mo1 P1 Pt1 54.2(2)
P2 Mo1 P1 Pt1 113.19(8)
C16 Mo1 P1 P2 75.81(16)
C15 Mo1 P1 P2 151.36(15)
C18 Mo1 P1 P2 -124.63(15)
C19 Mo1 P1 P2 -146.8(2)
C17 Mo1 P1 P2 -87.71(14)
C20 Mo1 P1 P2 -80.0(5)
C21 Mo1 P1 P2 -59.00(19)
C16 Mo1 P2 N1 -101.9(2)
C15 Mo1 P2 N1 -30.4(2)
C18 Mo1 P2 N1 103.1(2)
C19 Mo1 P2 N1 151.6(3)
C17 Mo1 P2 N1 112.4(2)
C20 Mo1 P2 N1 169.9(2)
C21 Mo1 P2 N1 146.2(2)
P1 Mo1 P2 N1 7.27(14)
C16 Mo1 P2 C3 16.5(3)
C15 Mo1 P2 C3 88.1(3)
C18 Mo1 P2 C3 -138.4(3)
C19 Mo1 P2 C3 -89.9(3)
C17 Mo1 P2 C3 -129.2(2)
C20 Mo1 P2 C3 -71.6(3)
C21 Mo1 P2 C3 -95.3(2)
P1 Mo1 P2 C3 125.7(2)
C16 Mo1 P2 C9 146.1(2)
C15 Mo1 P2 C9 -142.4(3)
C18 Mo1 P2 C9 -8.9(3)
C19 Mo1 P2 C9 39.6(3)
C17 Mo1 P2 C9 0.4(2)
C20 Mo1 P2 C9 57.9(2)
C21 Mo1 P2 C9 34.2(2)
P1 Mo1 P2 C9 -104.73(18)
C16 Mo1 P2 P1 -109.19(17)
C15 Mo1 P2 P1 -37.6(2)
C18 Mo1 P2 P1 95.85(18)
C19 Mo1 P2 P1 144.3(2)
C17 Mo1 P2 P1 105.10(14)
C20 Mo1 P2 P1 162.68(16)
C21 Mo1 P2 P1 138.98(15)
C22 P1 P2 N1 -73.2(3)
Pt1 P1 P2 N1 70.4(2)
Mo1 P1 P2 N1 -168.7(2)
N1 P1 P2 C3 62.6(3)
C22 P1 P2 C3 -10.6(3)
Pt1 P1 P2 C3 133.0(2)
Mo1 P1 P2 C3 -106.1(2)
N1 P1 P2 C9 -83.3(3)
C22 P1 P2 C9 -156.5(2)
Pt1 P1 P2 C9 -12.86(18)
Mo1 P1 P2 C9 107.98(17)
N1 P1 P2 Mo1 168.7(2)
C22 P1 P2 Mo1 95.54(17)
Pt1 P1 P2 Mo1 -120.84(7)
C3 P2 N1 C2 72.7(4)
C9 P2 N1 C2 -38.6(4)
Mo1 P2 N1 C2 -159.8(3)
P1 P2 N1 C2 -149.9(5)
C3 P2 N1 P1 -137.4(2)
C9 P2 N1 P1 111.3(2)
Mo1 P2 N1 P1 -9.90(19)
C22 P1 N1 C2 -90.9(4)
Pt1 P1 N1 C2 20.9(4)
Mo1 P1 N1 C2 158.7(4)
P2 P1 N1 C2 149.3(5)
C22 P1 N1 P2 119.7(2)
Pt1 P1 N1 P2 -128.48(15)
Mo1 P1 N1 P2 9.35(18)
C28 S1 C1 C2 155.3(3)
Pt1 S1 C1 C2 39.6(4)
P2 N1 C2 C1 -164.7(3)
P1 N1 C2 C1 52.2(5)
S1 C1 C2 N1 -85.2(4)
N1 P2 C3 C8 -6.9(5)
C9 P2 C3 C8 104.7(4)
Mo1 P2 C3 C8 -120.5(4)
P1 P2 C3 C8 -43.6(5)
N1 P2 C3 C4 173.4(4)
C9 P2 C3 C4 -75.0(4)
Mo1 P2 C3 C4 59.7(4)
P1 P2 C3 C4 136.6(3)
C8 C3 C4 C5 -1.5(8)
P2 C3 C4 C5 178.2(4)
C3 C4 C5 C6 -0.7(8)
C4 C5 C6 C7 2.5(9)
C5 C6 C7 C8 -2.2(9)
C4 C3 C8 C7 1.9(7)
P2 C3 C8 C7 -177.9(4)
C6 C7 C8 C3 0.0(8)
N1 P2 C9 C14 131.8(4)
C3 P2 C9 C14 17.5(5)
Mo1 P2 C9 C14 -119.6(4)
P1 P2 C9 C14 172.8(4)
N1 P2 C9 C10 -47.6(4)
C3 P2 C9 C10 -161.9(4)
Mo1 P2 C9 C10 61.1(4)
P1 P2 C9 C10 -6.6(4)
C14 C9 C10 C11 -0.3(7)
P2 C9 C10 C11 179.1(4)
C9 C10 C11 C12 -0.4(8)
C10 C11 C12 C13 0.3(8)
C11 C12 C13 C14 0.5(8)
C12 C13 C14 C9 -1.2(8)
C10 C9 C14 C13 1.1(7)
P2 C9 C14 C13 -178.2(4)
C16 Mo1 C15 O1 -84(8)
C18 Mo1 C15 O1 57(8)
C19 Mo1 C15 O1 22(8)
C17 Mo1 C15 O1 69(8)
C20 Mo1 C15 O1 2(8)
C21 Mo1 C15 O1 29(8)
P2 Mo1 C15 O1 -157(8)
P1 Mo1 C15 O1 169(8)
C15 Mo1 C16 O2 90(6)
C18 Mo1 C16 O2 12(6)
C19 Mo1 C16 O2 7(6)
C17 Mo1 C16 O2 -48(6)
C20 Mo1 C16 O2 -25(6)
C21 Mo1 C16 O2 -54(6)
P2 Mo1 C16 O2 -137(6)
P1 Mo1 C16 O2 162(6)
C16 Mo1 C17 C21 -10.5(5)
C15 Mo1 C17 C21 -137.3(3)
C18 Mo1 C17 C21 -116.5(5)
C19 Mo1 C17 C21 -78.4(4)
C20 Mo1 C17 C21 -37.3(3)
P2 Mo1 C17 C21 76.0(3)
P1 Mo1 C17 C21 140.2(3)
C16 Mo1 C17 C18 106.0(4)
C15 Mo1 C17 C18 -20.9(4)
C19 Mo1 C17 C18 38.0(3)
C20 Mo1 C17 C18 79.2(3)
C21 Mo1 C17 C18 116.5(5)
P2 Mo1 C17 C18 -167.6(3)
P1 Mo1 C17 C18 -103.3(3)
C21 C17 C18 C19 -0.6(6)
Mo1 C17 C18 C19 -64.7(3)
C21 C17 C18 Mo1 64.1(3)
C16 Mo1 C18 C17 -123.2(4)
C15 Mo1 C18 C17 162.7(3)
C19 Mo1 C18 C17 -115.3(5)
C20 Mo1 C18 C17 -78.2(4)
C21 Mo1 C18 C17 -36.9(3)
P2 Mo1 C18 C17 16.1(4)
P1 Mo1 C18 C17 88.5(3)
C16 Mo1 C18 C19 -7.9(5)
C15 Mo1 C18 C19 -82.0(4)
C17 Mo1 C18 C19 115.3(5)
C20 Mo1 C18 C19 37.1(3)
C21 Mo1 C18 C19 78.4(4)
P2 Mo1 C18 C19 131.4(3)
P1 Mo1 C18 C19 -156.2(3)
C17 C18 C19 C20 -0.0(6)
Mo1 C18 C19 C20 -65.6(4)
C17 C18 C19 Mo1 65.6(3)
C16 Mo1 C19 C20 -69.4(4)
C15 Mo1 C19 C20 -147.9(4)
C18 Mo1 C19 C20 115.8(5)
C17 Mo1 C19 C20 78.1(4)
C21 Mo1 C19 C20 36.9(3)
P2 Mo1 C19 C20 30.6(5)
P1 Mo1 C19 C20 153.3(3)
C16 Mo1 C19 C18 174.8(3)
C15 Mo1 C19 C18 96.3(4)
C17 Mo1 C19 C18 -37.7(3)
C20 Mo1 C19 C18 -115.8(5)
C21 Mo1 C19 C18 -79.0(4)
P2 Mo1 C19 C18 -85.2(4)
P1 Mo1 C19 C18 37.4(5)
C18 C19 C20 C21 0.6(6)
Mo1 C19 C20 C21 -63.7(4)
C18 C19 C20 Mo1 64.4(4)
C16 Mo1 C20 C19 115.0(4)
C15 Mo1 C20 C19 35.5(4)
C18 Mo1 C20 C19 -37.9(3)
C17 Mo1 C20 C19 -79.7(4)
C21 Mo1 C20 C19 -116.9(5)
P2 Mo1 C20 C19 -161.3(3)
P1 Mo1 C20 C19 -88.4(6)
C16 Mo1 C20 C21 -128.1(4)
C15 Mo1 C20 C21 152.5(3)
C18 Mo1 C20 C21 79.0(4)
C19 Mo1 C20 C21 116.9(5)
C17 Mo1 C20 C21 37.2(3)
P2 Mo1 C20 C21 -44.3(4)
P1 Mo1 C20 C21 28.5(8)
C18 C17 C21 C20 1.0(6)
Mo1 C17 C21 C20 63.9(4)
C18 C17 C21 Mo1 -62.9(3)
C19 C20 C21 C17 -1.0(6)
Mo1 C20 C21 C17 -63.7(4)
C19 C20 C21 Mo1 62.7(4)
C16 Mo1 C21 C17 173.7(3)
C15 Mo1 C21 C17 71.4(5)
C18 Mo1 C21 C17 37.3(3)
C19 Mo1 C21 C17 79.4(3)
C20 Mo1 C21 C17 116.1(5)
P2 Mo1 C21 C17 -104.3(3)
P1 Mo1 C21 C17 -53.8(4)
C16 Mo1 C21 C20 57.6(4)
C15 Mo1 C21 C20 -44.7(5)
C18 Mo1 C21 C20 -78.8(4)
C19 Mo1 C21 C20 -36.8(3)
C17 Mo1 C21 C20 -116.1(5)
P2 Mo1 C21 C20 139.6(3)
P1 Mo1 C21 C20 -169.9(3)
N1 P1 C22 C27 152.0(4)
Pt1 P1 C22 C27 37.8(4)
Mo1 P1 C22 C27 -110.3(4)
P2 P1 C22 C27 -171.2(4)
N1 P1 C22 C23 -31.2(5)
Pt1 P1 C22 C23 -145.4(4)
Mo1 P1 C22 C23 66.5(4)
P2 P1 C22 C23 5.7(5)
C27 C22 C23 C24 -0.6(8)
P1 C22 C23 C24 -177.5(4)
C22 C23 C24 C25 1.0(9)
C23 C24 C25 C26 0.2(10)
C24 C25 C26 C27 -1.8(10)
C23 C22 C27 C26 -0.9(8)
P1 C22 C27 C26 176.0(4)
C25 C26 C27 C22 2.1(9)
C1 S1 C28 C29 51.7(4)
Pt1 S1 C28 C29 170.0(3)
S1 C28 C29 C30 -121.9(5)
S1 C28 C29 C34 61.0(6)
C34 C29 C30 C31 2.3(8)
C28 C29 C30 C31 -174.9(5)
C29 C30 C31 C32 0.8(9)
C30 C31 C32 C33 -3.3(9)
C31 C32 C33 C34 2.7(9)
C30 C29 C34 C33 -2.9(8)
C28 C29 C34 C33 174.3(5)
C32 C33 C34 C29 0.4(9)
C37 Mo2 C35 O3 105.3(19)
C36 Mo2 C35 O3 -168.6(19)
C38 Mo2 C35 O3 11(2)
C39 Mo2 C35 O3 -0.1(19)
C42 Mo2 C35 O3 -37(2)
C40 Mo2 C35 O3 -34.3(19)
C41 Mo2 C35 O3 -57(2)
Pt1 Mo2 C35 O3 -153(2)
C37 Mo2 C35 Pt1 -101.25(18)
C36 Mo2 C35 Pt1 -15.2(2)
C38 Mo2 C35 Pt1 164.55(18)
C39 Mo2 C35 Pt1 153.37(17)
C42 Mo2 C35 Pt1 116.5(3)
C40 Mo2 C35 Pt1 119.19(17)
C41 Mo2 C35 Pt1 96.04(19)
C43 Pt1 C35 O3 93.6(4)
P1 Pt1 C35 O3 -3.2(5)
S1 Pt1 C35 O3 -91.7(4)
C36 Pt1 C35 O3 -175.0(4)
Mo2 Pt1 C35 O3 173.4(5)
C43 Pt1 C35 Mo2 -79.82(19)
P1 Pt1 C35 Mo2 -176.62(5)
S1 Pt1 C35 Mo2 94.86(14)
C36 Pt1 C35 Mo2 11.60(16)
C37 Mo2 C36 O4 -94.3(17)
C35 Mo2 C36 O4 177.8(17)
C38 Mo2 C36 O4 -1.9(18)
C39 Mo2 C36 O4 20.3(19)
C42 Mo2 C36 O4 21.7(17)
C40 Mo2 C36 O4 68.2(18)
C41 Mo2 C36 O4 55.7(17)
Pt1 Mo2 C36 O4 162.1(18)
C37 Mo2 C36 Pt1 103.57(19)
C35 Mo2 C36 Pt1 15.7(2)
C38 Mo2 C36 Pt1 -164.09(16)
C39 Mo2 C36 Pt1 -141.9(3)
C42 Mo2 C36 Pt1 -140.46(17)
C40 Mo2 C36 Pt1 -93.9(2)
C41 Mo2 C36 Pt1 -106.43(18)
C43 Pt1 C36 O4 -94.5(4)
P1 Pt1 C36 O4 1.9(5)
S1 Pt1 C36 O4 86.2(3)
C35 Pt1 C36 O4 173.0(4)
Mo2 Pt1 C36 O4 -175.6(5)
C43 Pt1 C36 Mo2 81.01(18)
P1 Pt1 C36 Mo2 177.42(5)
S1 Pt1 C36 Mo2 -98.20(13)
C35 Pt1 C36 Mo2 -11.46(16)
C35 Mo2 C37 O5 -117(13)
C36 Mo2 C37 O5 132(13)
C38 Mo2 C37 O5 14(13)
C39 Mo2 C37 O5 -19(13)
C42 Mo2 C37 O5 41(13)
C40 Mo2 C37 O5 -28(13)
C41 Mo2 C37 O5 31(13)
Pt1 Mo2 C37 O5 -174(100)
C37 Mo2 C38 C39 -112.1(4)
C35 Mo2 C38 C39 -19.9(5)
C36 Mo2 C38 C39 159.8(3)
C42 Mo2 C38 C39 115.1(5)
C40 Mo2 C38 C39 37.4(3)
C41 Mo2 C38 C39 78.1(4)
Pt1 Mo2 C38 C39 99.7(6)
C37 Mo2 C38 C42 132.8(4)
C35 Mo2 C38 C42 -135.0(4)
C36 Mo2 C38 C42 44.7(4)
C39 Mo2 C38 C42 -115.1(5)
C40 Mo2 C38 C42 -77.6(4)
C41 Mo2 C38 C42 -36.9(3)
Pt1 Mo2 C38 C42 -15.3(8)
C42 C38 C39 C40 0.5(6)
Mo2 C38 C39 C40 -64.8(4)
C42 C38 C39 Mo2 65.3(4)
C37 Mo2 C39 C38 73.5(4)
C35 Mo2 C39 C38 164.9(3)
C36 Mo2 C39 C38 -36.2(6)
C42 Mo2 C39 C38 -37.9(3)
C40 Mo2 C39 C38 -116.2(5)
C41 Mo2 C39 C38 -79.2(4)
Pt1 Mo2 C39 C38 -153.3(3)
C37 Mo2 C39 C40 -170.3(4)
C35 Mo2 C39 C40 -79.0(4)
C36 Mo2 C39 C40 80.0(5)
C38 Mo2 C39 C40 116.2(5)
C42 Mo2 C39 C40 78.3(4)
C41 Mo2 C39 C40 37.0(3)
Pt1 Mo2 C39 C40 -37.1(5)
C38 C39 C40 C41 -0.8(6)
Mo2 C39 C40 C41 -65.3(4)
C38 C39 C40 Mo2 64.5(4)
C37 Mo2 C40 C41 130.0(4)
C35 Mo2 C40 C41 -141.0(4)
C36 Mo2 C40 C41 -22.5(5)
C38 Mo2 C40 C41 78.8(4)
C39 Mo2 C40 C41 115.5(5)
C42 Mo2 C40 C41 37.3(3)
Pt1 Mo2 C40 C41 -86.6(3)
C37 Mo2 C40 C39 14.5(5)
C35 Mo2 C40 C39 103.5(4)
C36 Mo2 C40 C39 -138.0(4)
C38 Mo2 C40 C39 -36.8(3)
C42 Mo2 C40 C39 -78.3(4)
C41 Mo2 C40 C39 -115.5(5)
Pt1 Mo2 C40 C39 157.9(3)
C39 C40 C41 C42 0.7(6)
Mo2 C40 C41 C42 -63.6(4)
C39 C40 C41 Mo2 64.3(4)
C37 Mo2 C41 C40 -99.4(5)
C35 Mo2 C41 C40 44.4(4)
C36 Mo2 C41 C40 163.0(4)
C38 Mo2 C41 C40 -78.8(4)
C39 Mo2 C41 C40 -37.8(3)
C42 Mo2 C41 C40 -116.0(5)
Pt1 Mo2 C41 C40 107.0(3)
C37 Mo2 C41 C42 16.6(6)
C35 Mo2 C41 C42 160.4(3)
C36 Mo2 C41 C42 -81.1(4)
C38 Mo2 C41 C42 37.2(3)
C39 Mo2 C41 C42 78.1(4)
C40 Mo2 C41 C42 116.0(5)
Pt1 Mo2 C41 C42 -137.0(3)
C39 C38 C42 C41 -0.1(6)
Mo2 C38 C42 C41 65.2(4)
C39 C38 C42 Mo2 -65.4(4)
C40 C41 C42 C38 -0.3(6)
Mo2 C41 C42 C38 -64.4(4)
C40 C41 C42 Mo2 64.0(4)
C37 Mo2 C42 C38 -54.5(4)
C35 Mo2 C42 C38 82.5(5)
C36 Mo2 C42 C38 -141.7(4)
C39 Mo2 C42 C38 37.5(3)
C40 Mo2 C42 C38 79.3(4)
C41 Mo2 C42 C38 116.3(5)
Pt1 Mo2 C42 C38 174.8(3)
C37 Mo2 C42 C41 -170.8(4)
C35 Mo2 C42 C41 -33.8(6)
C36 Mo2 C42 C41 102.1(4)
C38 Mo2 C42 C41 -116.3(5)
C39 Mo2 C42 C41 -78.8(4)
C40 Mo2 C42 C41 -36.9(3)
Pt1 Mo2 C42 C41 58.5(4)
P1 Pt1 C43 C48 -91.9(4)
S1 Pt1 C43 C48 56.9(17)
C36 Pt1 C43 C48 48.7(4)
C35 Pt1 C43 C48 131.4(4)
Mo2 Pt1 C43 C48 90.5(4)
P1 Pt1 C43 C44 92.7(4)
S1 Pt1 C43 C44 -118.6(14)
C36 Pt1 C43 C44 -126.7(4)
C35 Pt1 C43 C44 -44.0(4)
Mo2 Pt1 C43 C44 -85.0(4)
C48 C43 C44 C45 -1.0(7)
Pt1 C43 C44 C45 174.7(4)
C43 C44 C45 C46 2.3(8)
C44 C45 C46 C47 -2.0(8)
C45 C46 C47 C48 0.4(7)
C46 C47 C48 C43 0.9(7)
C44 C43 C48 C47 -0.6(7)
Pt1 C43 C48 C47 -176.3(4)
